data_2006119
loop_
_publ_author_name
'Skrzypczak-Jankun, Ewa'

_publ_section_title
;
 2:1 Complex of
 <i>N</i>,<i>N</i>',<i>N</i>''-Trimethylnitrilotriacetamide and
 Pb(NO~3~)~2~
;
_journal_issue 5
_journal_name_full 'Acta Crystallographica Section C'
_journal_page_first 579
_journal_page_last 581
_journal_paper_doi 10.1107/S0108270197000693
_journal_volume 53
_journal_year 1997
_chemical_formula_iupac '[Pb (C9 H18 N4 O3)2] (N O3)2'
_chemical_formula_structural '[ N(CH~2~CONHCH~3~)~3~]~2~, Pb(NO~3~)~2~'
_chemical_formula_sum 'C18 H36 N10 O12 Pb'
_chemical_formula_weight 791.74
_chemical_name_systematic
;
bis-nitrilotriacet-N-amide : lead (II) nitrate
;
_space_group_IT_number 14
_symmetry_cell_setting monoclinic
_symmetry_space_group_name_Hall '-P 2ybc'
_symmetry_space_group_name_H-M 'P 1 21/c 1'
_atom_type_scat_source IntTabIV
_cell_angle_alpha 90
_cell_angle_beta 113.680(10)
_cell_angle_gamma 90
_cell_formula_units_Z 4
_cell_length_a 12.148(2)
_cell_length_b 20.749(3)
_cell_length_c 13.026(2)
_cell_measurement_reflns_used 25
_cell_measurement_temperature 294
_cell_measurement_theta_max 14
_cell_measurement_theta_min 12
_cell_volume 3006.9(8)
_computing_cell_refinement 'CAD-4 Operations Manual'
_computing_data_collection 'CAD-4 Operations Manual (Enraf-Nonius, 1977)'
_computing_data_reduction 'MolEN PROCESS (Fair, 1990)'
_computing_molecular_graphics 'ORTEPII (Johnson, 1976)'
_computing_publication_material 'MolEN CIF IN'
_computing_structure_refinement 'MolEN LSFM'
_diffrn_measurement_device Enraf_Nonius_CAD4
_diffrn_measurement_method \q/2\q
_diffrn_radiation_type MoK\a
_diffrn_radiation_wavelength 0.71073
_diffrn_reflns_av_R_equivalents 0.020
_diffrn_reflns_limit_h_max 14
_diffrn_reflns_limit_h_min 0
_diffrn_reflns_limit_k_max 25
_diffrn_reflns_limit_k_min 0
_diffrn_reflns_limit_l_max 14
_diffrn_reflns_limit_l_min -16
_diffrn_reflns_number 6349
_diffrn_reflns_theta_max 25.99
_diffrn_standards_decay_% -6.03
_diffrn_standards_interval_time 60
_diffrn_standards_number 3
_exptl_absorpt_coefficient_mu 5.720
_exptl_absorpt_correction_T_max 0.751
_exptl_absorpt_correction_T_min 0.454
_exptl_absorpt_correction_type 'empirical via \y scans (North, Phillips & Mathews, 1968)'
_exptl_crystal_colour colorless
_exptl_crystal_density_diffrn 1.75
_exptl_crystal_density_method 'not measured'
_exptl_crystal_description prism
_exptl_crystal_F_000 1568
_exptl_crystal_size_max 0.30
_exptl_crystal_size_mid 0.18
_exptl_crystal_size_min 0.05
_refine_diff_density_max 0.4251
_refine_diff_density_min -0.1857
_refine_ls_extinction_method none
_refine_ls_goodness_of_fit_obs 1.114
_refine_ls_hydrogen_treatment 'H atoms riding'
_refine_ls_number_parameters 370
_refine_ls_number_reflns 4109
_refine_ls_R_factor_obs .028
_refine_ls_shift/esd_max 0.002
_refine_ls_structure_factor_coef F
_refine_ls_weighting_details 'w = 4Fo^2^/[\s^2^(Fo^2^) + 0.0016Fo^4^]'
_refine_ls_weighting_scheme calc
_refine_ls_wR_factor_obs .035
_reflns_number_observed 4109
_reflns_number_total 6060
_reflns_observed_criterion >3\s(I)
_cod_data_source_file fr1025.cif
_cod_data_source_block 9206P
_cod_depositor_comments
;
 Adding the _atom_site_type_symbol data item.

 Antanas Vaitkus,
 2017-01-19

The following automatic conversions were performed:

'_refine_ls_weighting_scheme' value 'w = 4Fo^2^/[\s^2^(Fo^2^) +
0.0016Fo^4^]' was changed to 'calc'. New tag
'_refine_ls_weighting_details' was created. The value of the new tag
was set to 'w = 4Fo^2^/[\s^2^(Fo^2^) + 0.0016Fo^4^]'.

Automatic conversion script
Id: cif_fix_values 3143 2015-03-26 13:38:13Z robertas 
;
_cod_original_cell_volume 3007.0(10)
_cod_original_sg_symbol_H-M 'P 21/c'
_cod_database_code 2006119

loop_
_symmetry_equiv_pos_as_xyz
x,y,z
'-x,1/2 + y, 1/2 - z'
'-x, -y, -z'
'x, 1/2 - y, 1/2 + z'

loop_
_atom_site_aniso_label
_atom_site_aniso_U_11
_atom_site_aniso_U_22
_atom_site_aniso_U_33
_atom_site_aniso_U_12
_atom_site_aniso_U_13
_atom_site_aniso_U_23
Pb .03367(7) .04146(9) .03067(7) -.00335(9) .01260(5) -.00224(9)
N1 .038(2) .041(2) .035(2) -.003(2) .0150(10) -.001(2)
C2 .048(2) .056(3) .030(2) -.002(3) .015(2) .004(2)
C3 .052(3) .043(3) .035(2) .005(2) .015(2) .003(2)
O4 .071(2) .055(2) .038(2) -.020(2) .0120(10) .000(2)
N5 .081(3) .053(3) .036(2) -.011(2) .023(2) .006(2)
C6 .101(4) .067(4) .068(3) -.017(4) .043(2) .006(3)
C7 .039(2) .048(3) .033(2) -.012(2) .007(2) -.006(2)
C8 .038(2) .034(3) .039(2) -.001(2) .010(2) .001(2)
O9 .048(2) .054(2) .047(2) -.009(2) .0040(10) .007(2)
N10 .052(2) .056(3) .044(2) -.018(2) .007(2) .008(2)
C11 .093(4) .081(4) .065(3) -.030(4) .023(3) .016(3)
C12 .043(2) .053(4) .044(2) .009(2) .013(2) -.001(2)
C13 .035(2) .057(3) .041(2) .004(2) .012(2) -.010(2)
O14 .041(2) .073(3) .051(2) -.010(2) .0150(10) -.028(2)
N15 .033(2) .084(4) .048(2) -.007(2) .014(2) -.012(2)
C16 .062(3) .161(8) .055(3) -.016(4) .032(2) -.012(4)
N17 .036(2) .037(2) .035(2) -.003(2) .0150(10) .001(2)
C18 .045(2) .047(3) .037(2) -.001(2) .018(2) .004(2)
C19 .037(2) .040(3) .034(2) -.006(2) .012(2) .001(2)
O20 .0390(10) .052(2) .0360(10) -.005(2) .0190(10) -.0070(10)
N21 .053(2) .044(3) .049(2) -.010(2) .0280(10) -.003(2)
C22 .075(3) .045(3) .083(3) -.009(3) .040(2) -.003(3)
C23 .037(2) .055(3) .040(2) -.005(2) .011(2) -.001(2)
C24 .037(2) .043(3) .037(2) .002(2) .010(2) -.001(2)
O25 .038(2) .059(2) .044(2) -.007(2) .0150(10) .005(2)
N26 .047(2) .078(3) .034(2) -.007(2) .008(2) .005(2)
C27 .076(4) .110(6) .045(3) -.007(4) .020(2) .011(3)
C28 .038(2) .049(3) .043(2) .007(2) .018(2) .003(2)
C29 .045(2) .030(3) .047(2) .002(2) .022(2) -.001(2)
O30 .036(2) .074(3) .058(2) -.010(2) .0220(10) -.028(2)
N31 .044(2) .050(3) .043(2) .001(2) .0180(10) -.008(2)
C32 .059(3) .068(4) .055(3) -.005(3) .021(2) -.023(3)
N33 .051(2) .077(3) .039(2) -.004(2) .013(2) .003(2)
O34 .055(2) .093(3) .076(2) .019(2) .0330(10) .016(2)
O35 .099(3) .196(6) .059(2) -.040(4) .025(2) -.041(3)
O36 .060(2) .128(4) .055(2) -.036(2) .0270(10) -.021(2)
N37 .045(2) .079(3) .046(2) .006(2) .016(2) .007(2)
O38 .055(2) .160(5) .072(2) -.007(3) .026(2) .019(3)
O39 .045(2) .096(3) .079(3) .004(2) .011(2) .028(2)
O40 .070(2) .131(4) .068(2) .027(3) .024(2) .043(3)

loop_
_atom_site_label
_atom_site_type_symbol
_atom_site_fract_x
_atom_site_fract_y
_atom_site_fract_z
_atom_site_U_iso_or_equiv
_atom_site_thermal_displace_type
_atom_site_calc_flag
Pb Pb .076500(10) .085580(10) .127400(10) .03537(4) Uani ?
N1 N .2863(3) .1074(2) .3264(3) .0380(10) Uani ?
C2 C .2615(4) .0864(3) .4229(4) .0450(10) Uani ?
C3 C .1852(4) .0266(3) .3957(4) .0440(10) Uani ?
O4 O .1173(3) .0117(2) .2989(3) .0580(10) Uani ?
N5 N .1887(4) -.0071(2) .4836(3) .057(2) Uani ?
C6 C .1106(6) -.0624(3) .4737(5) .076(2) Uani ?
C7 C .3092(4) .1772(2) .3337(4) .0420(10) Uani ?
C8 C .2977(4) .2046(2) .2213(4) .0390(10) Uani ?
O9 O .2097(3) .1896(2) .1344(3) .0550(10) Uani ?
N10 N .3817(4) .2442(2) .2243(3) .0540(10) Uani ?
C11 C .3838(6) .2738(3) .1235(5) .082(2) Uani ?
C12 C .3865(4) .0711(3) .3202(4) .048(2) Uani ?
C13 C .3812(4) .0696(3) .2021(4) .045(2) Uani ?
O14 O .2917(3) .0471(2) .1265(3) .0560(10) Uani ?
N15 N .4732(4) .0941(2) .1868(4) .0560(10) Uani ?
C16 C .4759(5) .0949(4) .0770(5) .090(3) Uani ?
N17 N -.1580(3) .0931(2) .1129(3) .0360(10) Uani ?
C18 C -.1699(4) .0370(2) .1758(4) .0420(10) Uani ?
C19 C -.1294(4) -.0245(2) .1365(4) .0370(10) Uani ?
O20 O -.0643(3) -.0226(2) .0833(2) .0410(10) Uani ?
N21 N -.1664(4) -.0777(2) .1675(3) .0460(10) Uani ?
C22 C -.1298(5) -.1421(3) .1470(5) .065(2) Uani ?
C23 C -.2442(4) .0908(3) -.0048(4) .046(2) Uani ?
C24 C -.1976(4) .1251(3) -.0811(4) .0400(10) Uani ?
O25 O -.0931(3) .1444(2) -.0486(3) .0470(10) Uani ?
N26 N -.2777(4) .1311(2) -.1850(3) .0550(10) Uani ?
C27 C -.2484(5) .1571(4) -.2746(4) .078(2) Uani ?
C28 C -.1724(4) .1529(3) .1669(4) .0420(10) Uani ?
C29 C -.0607(4) .1673(2) .2694(4) .0390(10) Uani ?
O30 O .0398(3) .1581(2) .2701(3) .0550(10) Uani ?
N31 N -.0769(3) .1897(2) .3579(3) .0460(10) Uani ?
C32 C .0239(5) .2097(3) .4609(4) .061(2) Uani ?
N33 N -.5845(4) .0687(3) -.2606(3) .058(2) Uani ?
O34 O -.5205(3) .0618(2) -.3133(3) .0720(10) Uani ?
O35 O -.5456(5) .0966(3) -.1708(4) .120(2) Uani ?
O36 O -.6898(4) .0495(3) -.2991(3) .0800(10) Uani ?
N37 N -.3243(4) .2865(3) -.0749(3) .057(2) Uani ?
O38 O -.4084(4) .2609(3) -.0596(4) .096(2) Uani ?
O39 O -.2222(3) .2797(2) -.0038(3) .078(2) Uani ?
O40 O -.3387(4) .3158(3) -.1627(3) .091(2) Uani ?
HN5 H .2445 .0031 .5650 .0746 Uiso calc
HN10 H .4571 .2520 .2901 .0674 Uiso calc
HN15 H .5389 .1116 .2488 .0641 Uiso calc
HN21 H -.2186 -.0823 .2040 .0609 Uiso calc
HN26 H -.3589 .1165 -.2140 .0700 Uiso calc
HN31 H -.1627 .1940 .3554 .0643 Uiso calc
HC21 H .2209 .1198 .4434 .0576 Uiso calc
HC22 H .3357 .0774 .4838 .0576 Uiso calc
HC61 H .0618 -.0692 .3966 .0986 Uiso calc
HC62 H .1567 -.1001 .5042 .0986 Uiso calc
HC63 H .0609 -.0534 .5127 .0986 Uiso calc
HC71 H .3882 .1849 .3880 .0548 Uiso calc
HC72 H .2527 .1981 .3558 .0548 Uiso calc
HC111 H .3104 .2658 .0609 .1019 Uiso calc
HC112 H .3947 .3189 .1356 .1019 Uiso calc
HC113 H .4487 .2565 .1094 .1019 Uiso calc
HC121 H .3832 .0281 .3439 .0623 Uiso calc
HC122 H .4601 .0904 .3684 .0623 Uiso calc
HC161 H .4067 .0740 .0242 .1154 Uiso calc
HC162 H .4771 .1385 .0554 .1154 Uiso calc
HC163 H .5461 .0735 .0795 .1154 Uiso calc
HC181 H -.2517 .0323 .1647 .0541 Uiso calc
HC182 H -.1219 .0432 .2533 .0541 Uiso calc
HC221 H -.0767 -.1386 .1101 .0807 Uiso calc
HC222 H -.0903 -.1639 .2165 .0807 Uiso calc
HC223 H -.1992 -.1658 .1013 .0807 Uiso calc
HC231 H -.3171 .1107 -.0112 .0595 Uiso calc
HC232 H -.2592 .0470 -.0275 .0595 Uiso calc
HC271 H -.1673 .1715 -.2447 .0996 Uiso calc
HC272 H -.2587 .1247 -.3291 .0996 Uiso calc
HC273 H -.3002 .1924 -.3087 .0996 Uiso calc
HC281 H -.2386 .1485 .1877 .0550 Uiso calc
HC282 H -.1873 .1876 .1154 .0550 Uiso calc
HC321 H .0978 .2036 .4534 .0755 Uiso calc
HC322 H .0150 .2539 .4748 .0755 Uiso calc
HC323 H .0235 .1845 .5216 .0755 Uiso calc

loop_
_geom_angle_atom_site_label_1
_geom_angle_atom_site_label_2
_geom_angle_atom_site_label_3
_geom_angle_site_symmetry_1
_geom_angle_site_symmetry_3
_geom_angle
_geom_angle_publ_flag
C2 N1 C7 . . 109.6(4) yes
C2 N1 C12 . . 110.7(4) yes
C7 N1 C12 . . 111.8(4) yes
N1 C2 C3 . . 111.2(4) no
N1 C2 HC21 . . 109.31 no
N1 C2 HC22 . . 108.73 no
C3 C2 HC21 . . 109.12 no
C3 C2 HC22 . . 108.95 no
HC21 C2 HC22 . . 109.47 no
C2 C3 O4 . . 122.9(5) no
C2 C3 N5 . . 115.4(4) no
O4 C3 N5 . . 121.6(5) no
C3 N5 C6 . . 122.9(4) yes
C3 N5 HN5 . . 124.21 no
C6 N5 HN5 . . 112.85 no
N5 C6 HC61 . . 108.44 no
N5 C6 HC62 . . 110.84 no
N5 C6 HC63 . . 109.13 no
HC61 C6 HC62 . . 109.47 no
HC61 C6 HC63 . . 109.47 no
HC62 C6 HC63 . . 109.47 no
N1 C7 C8 . . 111.3(4) no
N1 C7 HC71 . . 108.83 no
N1 C7 HC72 . . 109.26 no
C8 C7 HC71 . . 109.14 no
C8 C7 HC72 . . 108.80 no
HC71 C7 HC72 . . 109.47 no
C7 C8 O9 . . 119.6(5) no
C7 C8 N10 . . 116.1(4) no
O9 C8 N10 . . 124.2(5) no
C8 N10 C11 . . 122.5(4) yes
C8 N10 HN10 . . 125.09 no
C11 N10 HN10 . . 111.58 no
N10 C11 HC111 . . 110.49 no
N10 C11 HC112 . . 108.51 no
N10 C11 HC113 . . 109.40 no
HC111 C11 HC112 . . 109.47 no
HC111 C11 HC113 . . 109.47 no
HC112 C11 HC113 . . 109.47 no
N1 C12 C13 . . 111.7(4) no
N1 C12 HC121 . . 108.78 no
N1 C12 HC122 . . 109.17 no
C13 C12 HC121 . . 108.70 no
C13 C12 HC122 . . 109.00 no
HC121 C12 HC122 . . 109.47 no
C12 C13 O14 . . 119.1(5) no
C12 C13 N15 . . 117.0(4) no
O14 C13 N15 . . 123.9(5) no
C13 N15 C16 . . 120.9(4) yes
C13 N15 HN15 . . 120.12 no
C16 N15 HN15 . . 118.97 no
N15 C16 HC161 . . 110.30 no
N15 C16 HC162 . . 108.32 no
N15 C16 HC163 . . 109.79 no
HC161 C16 HC162 . . 109.47 no
HC161 C16 HC163 . . 109.47 no
HC162 C16 HC163 . . 109.47 no
C18 N17 C23 . . 111.7(4) yes
C18 N17 C28 . . 110.2(4) yes
C23 N17 C28 . . 110.8(4) yes
N17 C18 C19 . . 111.0(4) no
N17 C18 HC181 . . 109.16 no
N17 C18 HC182 . . 109.29 no
C19 C18 HC181 . . 108.75 no
C19 C18 HC182 . . 109.16 no
HC181 C18 HC182 . . 109.47 no
C18 C19 O20 . . 121.6(5) no
C18 C19 N21 . . 113.7(5) no
O20 C19 N21 . . 124.7(5) no
C19 N21 C22 . . 122.9(5) yes
C19 N21 HN21 . . 128.68 no
C22 N21 HN21 . . 108.38 no
N21 C22 HC221 . . 109.84 no
N21 C22 HC222 . . 109.48 no
N21 C22 HC223 . . 109.10 no
HC221 C22 HC222 . . 109.47 no
HC221 C22 HC223 . . 109.47 no
HC222 C22 HC223 . . 109.47 no
N17 C23 C24 . . 112.0(4) no
N17 C23 HC231 . . 108.97 no
N17 C23 HC232 . . 108.80 no
C24 C23 HC231 . . 108.76 no
C24 C23 HC232 . . 108.83 no
HC231 C23 HC232 . . 109.47 no
C23 C24 O25 . . 122.4(4) no
C23 C24 N26 . . 113.8(4) no
O25 C24 N26 . . 123.7(5) no
C24 N26 C27 . . 122.8(5) yes
C24 N26 HN26 . . 126.67 no
C27 N26 HN26 . . 110.32 no
N26 C27 HC271 . . 109.49 no
N26 C27 HC272 . . 109.56 no
N26 C27 HC273 . . 109.36 no
HC271 C27 HC272 . . 109.47 no
HC271 C27 HC273 . . 109.47 no
HC272 C27 HC273 . . 109.47 no
N17 C28 C29 . . 110.7(4) no
N17 C28 HC281 . . 109.30 no
N17 C28 HC282 . . 109.00 no
C29 C28 HC281 . . 109.35 no
C29 C28 HC282 . . 108.97 no
HC281 C28 HC282 . . 109.47 no
C28 C29 O30 . . 121.0(5) no
C28 C29 N31 . . 116.4(4) no
O30 C29 N31 . . 122.6(4) no
C29 N31 C32 . . 122.2(5) yes
C29 N31 HN31 . . 120.13 no
C32 N31 HN31 . . 117.68 no
N31 C32 HC321 . . 110.13 no
N31 C32 HC322 . . 109.30 no
N31 C32 HC323 . . 108.98 no
HC321 C32 HC322 . . 109.47 no
HC321 C32 HC323 . . 109.47 no
HC322 C32 HC323 . . 109.47 no
O34 N33 O35 . . 120.1(5) no
O34 N33 O36 . . 121.0(4) no
O35 N33 O36 . . 118.8(6) no
O38 N37 O39 . . 118.7(5) no
O38 N37 O40 . . 122.6(4) no
O39 N37 O40 . . 118.6(5) no
N1 Pb O4 . . 61.20(10) no
N1 Pb O9 . . 62.20(10) no
N1 Pb O14 . . 62.80(10) no
N1 Pb N17 . . 124.80(10) no
N1 Pb O20 . . 125.20(10) no
N1 Pb O20 . 3_555 127.00(10) no
N1 Pb O25 . . 143.60(10) no
N1 Pb O30 . . 66.40(10) no
O4 Pb O9 . . 123.00(10) no
O4 Pb O14 . . 88.80(10) no
O4 Pb N17 . . 85.80(10) no
O4 Pb O20 . . 65.30(10) no
O4 Pb O20 . 3_555 117.10(10) no
O4 Pb O25 . . 145.30(10) no
O4 Pb O30 . . 75.60(10) no
O9 Pb O14 . . 70.70(10) no
O9 Pb N17 . . 123.10(10) no
O9 Pb O20 . . 170.30(10) no
O9 Pb O20 . 3_555 101.00(10) no
O9 Pb O25 . . 84.70(10) no
O9 Pb O30 . . 77.40(10) no
O14 Pb N17 . . 165.80(10) no
O14 Pb O20 . . 106.10(10) no
O14 Pb O20 . 3_555 64.10(10) no
O14 Pb O25 . . 122.40(10) no
O14 Pb O30 . . 128.20(10) no
N17 Pb O20 . . 59.70(10) no
N17 Pb O20 . 3_555 106.90(10) no
N17 Pb O25 . . 60.20(10) no
N17 Pb O30 . . 63.00(10) no
O20 Pb O20 . 3_555 69.70(10) no
O20 Pb O25 . . 89.60(10) no
O20 Pb O30 . . 110.90(10) no
O20 Pb O25 3_555 . 71.10(10) no
O20 Pb O30 3_555 . 164.30(10) no
O25 Pb O30 . . 93.20(10) no

loop_
_geom_bond_atom_site_label_1
_geom_bond_atom_site_label_2
_geom_bond_distance
_geom_bond_publ_flag
N1 C2 1.471(7) yes
N1 C7 1.469(7) yes
N1 C12 1.462(7) yes
C2 C3 1.503(7) no
C2 HC21 .9500 no
C2 HC22 .9500 no
C3 O4 1.237(5) yes
C3 N5 1.328(7) yes
N5 C6 1.462(8) no
N5 HN5 1.0255 no
C6 HC61 .9500 no
C6 HC62 .9500 no
C6 HC63 .9500 no
C7 C8 1.523(7) no
C7 HC71 .9500 no
C7 HC72 .9500 no
C8 O9 1.245(5) yes
C8 N10 1.299(7) yes
N10 C11 1.458(8) no
N10 HN10 .9844 no
C11 HC111 .9500 no
C11 HC112 .9500 no
C11 HC113 .9500 no
C12 C13 1.514(8) no
C12 HC121 .9500 no
C12 HC122 .9500 no
C13 O14 1.228(5) yes
C13 N15 1.315(8) yes
N15 C16 1.443(8) no
N15 HN15 .9452 no
C16 HC161 .9500 no
C16 HC162 .9500 no
C16 HC163 .9500 no
N17 C18 1.464(7) yes
N17 C23 1.469(5) yes
N17 C28 1.472(7) yes
C18 C19 1.527(7) no
C18 HC181 .9500 no
C18 HC182 .9500 no
C19 O20 1.243(7) yes
C19 N21 1.315(7) yes
N21 C22 1.467(7) no
N21 HN21 .9382 no
C22 HC221 .9500 no
C22 HC222 .9500 no
C22 HC223 .9500 no
C23 C24 1.506(8) no
C23 HC231 .9500 no
C23 HC232 .9500 no
C24 O25 1.233(6) yes
C24 N26 1.317(5) yes
N26 C27 1.455(9) no
N26 HN26 .9533 no
C27 HC271 .9500 no
C27 HC272 .9500 no
C27 HC273 .9500 no
C28 C29 1.503(5) no
C28 HC281 .9500 no
C28 HC282 .9500 no
C29 O30 1.232(6) yes
C29 N31 1.328(7) yes
N31 C32 1.466(6) yes
N31 HN31 1.0347 no
C32 HC321 .9500 no
C32 HC322 .9500 no
C32 HC323 .9500 no
N33 O34 1.235(8) no
N33 O35 1.217(7) no
N33 O36 1.238(6) no
N37 O38 1.237(7) no
N37 O39 1.222(5) no
N37 O40 1.243(7) no

loop_
_geom_contact_atom_site_label_1
_geom_contact_atom_site_label_2
_geom_contact_distance
_geom_contact_site_symmetry_2
_geom_contact_publ_flag
Pb N1 2.848(4) . yes
Pb O4 2.588(4) . yes
Pb O9 2.677(4) . yes
Pb O14 2.738(4) . yes
Pb N17 2.783(4) . yes
Pb O20 2.740(3) . yes
Pb O20 2.989(3) 3_555 yes
Pb O25 2.683(3) . yes
Pb O30 2.566(4) . yes

loop_
_geom_torsion_atom_site_label_1
_geom_torsion_atom_site_label_2
_geom_torsion_atom_site_label_3
_geom_torsion_atom_site_label_4
_geom_torsion
_geom_torsion_publ_flag
C7 N1 C2 C3 153.9(4) no
C12 N1 C2 C3 -82.2(5) no
C2 N1 C7 C8 -162.8(4) no
C12 N1 C7 C8 74.0(5) no
C2 N1 C12 C13 155.5(4) no
C7 N1 C12 C13 -81.9(5) no
N1 C2 C3 O4 -24.7(8) no
N1 C2 C3 N5 159.9(5) no
C2 C3 N5 C6 173.1(5) no
O4 C3 N5 C6 -2.4(9) no
N1 C7 C8 O9 46.8(7) no
N1 C7 C8 N10 -135.1(5) no
C7 C8 N10 C11 179.3(5) no
O9 C8 N10 C11 -2.7(9) no
N1 C12 C13 O14 -58.2(7) no
N1 C12 C13 N15 120.4(5) no
C12 C13 N15 C16 -179.9(6) no
O14 C13 N15 C16 -1.5(9) no
C23 N17 C18 C19 68.4(5) no
C28 N17 C18 C19 -168.0(4) no
C18 N17 C23 C24 -151.2(4) no
C28 N17 C23 C24 85.6(5) no
C18 N17 C28 C29 76.5(5) no
C23 N17 C28 C29 -159.4(4) no
N17 C18 C19 O20 19.0(6) no
N17 C18 C19 N21 -163.1(4) no
C18 C19 N21 C22 -174.8(4) no
O20 C19 N21 C22 3.0(8) no
N17 C23 C24 O25 9.2(7) no
N17 C23 C24 N26 -172.0(5) no
C23 C24 N26 C27 -174.0(5) no
O25 C24 N26 C27 4.7(9) no
N17 C28 C29 O30 39.7(6) no
N17 C28 C29 N31 -139.8(5) no
C28 C29 N31 C32 -176.0(5) no
O30 C29 N31 C32 4.6(8) no
